data_4116546
loop_
_publ_author_name
'Giovanna Barbarella'
'Massimo Zambianchi'
'Luciano Antolini'
'Paolo Ostoja'
'Piera Maccagnani'
'Alessandro Bongini'
'Elisabeth A. Marseglia'
'Emilio Tedesco'
'Giuseppe Gigli'
'Roberto Cingolani'

_publ_section_title
;
 Solid-State Conformation, Molecular Packing, and Electrical and Optical
 Properties of Processable \b-Methylated Sexithiophenes
;
_journal_name_full 'Journal of the American Chemical Society'
_journal_page_first 8920
_journal_page_last 8926
_journal_paper_doi 10.1021/ja9916512
_journal_volume 121
_journal_year 1999
_chemical_compound_source synthesis
_chemical_formula_sum 'C28 H22 S6'
_chemical_formula_weight 550.82
_chemical_name_systematic
; 
 4',3'',4''',3''''-tetramethyl-2,2':5,2'':5'',2''':5''',2'''':5'''',2'''''.-
 sexithiophene (monoclinic form)
;
_space_group_IT_number 15
_symmetry_cell_setting monoclinic
_symmetry_space_group_name_Hall '-C 2yc'
_symmetry_space_group_name_H-M 'C 1 2/c 1'
_atom_sites_solution_hydrogens difmap
_atom_sites_solution_primary direct
_atom_sites_solution_secondary difmap
_audit_creation_method SHELXL
_cell_angle_alpha 90.000(8)
_cell_angle_beta 98.036(7)
_cell_angle_gamma 90.000(7)
_cell_formula_units_Z 4
_cell_length_a 42.629(3)
_cell_length_b 7.7776(5)
_cell_length_c 7.8672(9)
_cell_measurement_reflns_used 40
_cell_measurement_temperature 293(2)
_cell_measurement_theta_max 18.0
_cell_measurement_theta_min 5.0
_cell_volume 2582.8(4)
_computing_cell_refinement 'Siemens XSCANS'
_computing_data_collection 'Siemens XSCANS'
_computing_data_reduction 'Siemens XSCANS'
_computing_molecular_graphics 'ORTEP (Johnson, 1965)'
_computing_structure_refinement 'SHELXL-93 (Sheldrick, 1993)'
_computing_structure_solution 'SHELXS-86 (Sheldrick, 1990)'
_diffrn_ambient_temperature 293(2)
_diffrn_measurement_device 'Siemens P4RA-M18X diffractometer'
_diffrn_measurement_method 'theta-two(theta) scan'
_diffrn_radiation_monochromator graphite
_diffrn_radiation_source 'rotating anode : 52 KV, 80 mA'
_diffrn_radiation_type MoK\a
_diffrn_radiation_wavelength 0.71069
_diffrn_reflns_av_R_equivalents 0.0320
_diffrn_reflns_av_sigmaI/netI 0.0415
_diffrn_reflns_limit_h_max 54
_diffrn_reflns_limit_h_min -1
_diffrn_reflns_limit_k_max 9
_diffrn_reflns_limit_k_min -1
_diffrn_reflns_limit_l_max 9
_diffrn_reflns_limit_l_min -10
_diffrn_reflns_number 3345
_diffrn_reflns_theta_max 27.00
_diffrn_reflns_theta_min 2.66
_diffrn_standards_interval_count 200
_diffrn_standards_number 3
_exptl_absorpt_coefficient_mu 0.546
_exptl_absorpt_correction_type 'not applied'
_exptl_crystal_colour yellow-green
_exptl_crystal_density_diffrn 1.417
_exptl_crystal_description 'trasparent prisms'
_exptl_crystal_F_000 1144
_exptl_crystal_size_max 0.35
_exptl_crystal_size_mid 0.25
_exptl_crystal_size_min 0.20
_refine_diff_density_max 0.634
_refine_diff_density_min -0.630
_refine_diff_density_rms 0.075
_refine_ls_extinction_method none
_refine_ls_goodness_of_fit_all 1.053
_refine_ls_goodness_of_fit_obs 1.052
_refine_ls_hydrogen_treatment 'isotropic refinement'
_refine_ls_matrix_type full
_refine_ls_number_parameters 189
_refine_ls_number_reflns 2782
_refine_ls_number_restraints 0
_refine_ls_restrained_S_all 1.192
_refine_ls_restrained_S_obs 1.052
_refine_ls_R_factor_all 0.0695
_refine_ls_R_factor_obs 0.0479
_refine_ls_shift/esd_max -0.001
_refine_ls_shift/esd_mean 0.000
_refine_ls_structure_factor_coef Fsqd
_refine_ls_weighting_details 'w=1/[\s^2^(Fo^2^)+(0.0615P)^2^+4.2013P] where P=(Fo^2^+2Fc^2^)/3'
_refine_ls_weighting_scheme calc
_refine_ls_wR_factor_all 0.1632
_refine_ls_wR_factor_obs 0.1244
_reflns_number_observed 2117
_reflns_number_total 2797
_reflns_observed_criterion >2sigma(I)
_cod_data_source_file ja9916512_2.cif
_cod_data_source_block Compund2M
_cod_depositor_comments
;
The following automatic conversions were performed:

'_refine_ls_weighting_scheme' value 'calc
w=1/[\s^2^(Fo^2^)+(0.0615P)^2^+4.2013P] where P=(Fo^2^+2Fc^2^)/3' was
changed to 'calc'. New tag '_refine_ls_weighting_details' was
created. The value of the new tag was set to
'w=1/[\s^2^(Fo^2^)+(0.0615P)^2^+4.2013P] where P=(Fo^2^+2Fc^2^)/3'.

Automatic conversion script
Id: cif_fix_values 3143 2015-03-26 13:38:13Z robertas 
;
_cod_original_cell_volume 2582.7(4)
_cod_database_code 4116546

loop_
_symmetry_equiv_pos_as_xyz
'x, y, z'
'x, -y, z+1/2'
'x+1/2, y+1/2, z'
'x+1/2, -y+1/2, z+1/2'
'-x, -y, -z'
'-x, y, -z-1/2'
'-x+1/2, -y+1/2, -z'
'-x+1/2, y+1/2, -z-1/2'

loop_
_atom_site_aniso_label
_atom_site_aniso_U_11
_atom_site_aniso_U_22
_atom_site_aniso_U_33
_atom_site_aniso_U_23
_atom_site_aniso_U_13
_atom_site_aniso_U_12
SA 0.0445(5) 0.1114(10) 0.0924(8) -0.0116(7) 0.0134(5) -0.0237(6)
C2A 0.0348(14) 0.046(2) 0.063(2) 0.0101(15) 0.0068(13) 0.0003(13)
C3A 0.043(2) 0.060(2) 0.061(2) -0.003(2) 0.0175(14) -0.004(2)
C4A 0.066(3) 0.095(3) 0.082(3) -0.002(3) 0.031(2) 0.007(2)
C5A 0.048(2) 0.134(5) 0.102(4) 0.018(3) 0.032(2) -0.005(3)
SB 0.0351(4) 0.0509(5) 0.0469(4) -0.0056(3) 0.0069(3) -0.0041(3)
C2B 0.0323(13) 0.0366(15) 0.058(2) 0.0036(13) 0.0043(12) -0.0011(12)
C3B 0.0386(15) 0.042(2) 0.054(2) 0.0007(14) -0.0010(12) -0.0043(13)
C4B 0.046(2) 0.0351(14) 0.0440(15) 0.0016(12) 0.0026(12) -0.0036(12)
C5B 0.0349(14) 0.0401(15) 0.0444(15) -0.0010(12) 0.0060(11) -0.0035(12)
C6B 0.059(2) 0.053(2) 0.048(2) -0.004(2) 0.003(2) -0.006(2)
SC 0.0333(4) 0.0482(4) 0.0564(5) -0.0110(3) 0.0108(3) -0.0037(3)
C2C 0.0339(14) 0.045(2) 0.0418(14) -0.0008(12) 0.0056(11) -0.0014(12)
C3C 0.043(2) 0.046(2) 0.0406(14) 0.0023(13) 0.0051(12) 0.0019(13)
C4C 0.0374(15) 0.055(2) 0.0426(15) 0.0015(14) 0.0097(12) 0.0055(13)
C5C 0.0334(13) 0.055(2) 0.0352(14) 0.0015(13) 0.0080(11) -0.0005(13)
C6C 0.061(2) 0.046(2) 0.076(3) -0.007(2) 0.007(2) 0.005(2)

loop_
_atom_site_label
_atom_site_type_symbol
_atom_site_fract_x
_atom_site_fract_y
_atom_site_fract_z
_atom_site_U_iso_or_equiv
_atom_site_thermal_displace_type
_atom_site_occupancy
_atom_site_calc_flag
SA S 0.21276(2) 0.3556(2) 0.3717(2) 0.0824(4) Uani 1 d
C2A C 0.17942(7) 0.2316(4) 0.3229(4) 0.0482(7) Uani 1 d
C3A C 0.18227(8) 0.1250(5) 0.1837(4) 0.0535(8) Uani 1 d
C4A C 0.21166(11) 0.1475(7) 0.1235(7) 0.0790(13) Uani 1 d
C5A C 0.22980(11) 0.2645(9) 0.2116(7) 0.093(2) Uani 1 d
SB S 0.11604(2) 0.17480(11) 0.33822(10) 0.0442(2) Uani 1 d
C2B C 0.15342(6) 0.2436(4) 0.4249(4) 0.0423(7) Uani 1 d
C3B C 0.15367(7) 0.2978(4) 0.5889(4) 0.0454(7) Uani 1 d
C4B C 0.12418(7) 0.2810(4) 0.6515(4) 0.0421(6) Uani 1 d
C5B C 0.10123(6) 0.2175(4) 0.5281(4) 0.0397(6) Uani 1 d
C6B C 0.11989(10) 0.3185(5) 0.8344(5) 0.0537(8) Uani 1 d
SC S 0.05060(2) -0.01030(10) 0.47668(10) 0.0456(2) Uani 1 d
C2C C 0.06760(7) 0.1873(4) 0.5371(4) 0.0401(6) Uani 1 d
C3C C 0.04534(7) 0.3000(4) 0.5815(4) 0.0431(7) Uani 1 d
C4C C 0.01480(7) 0.2238(4) 0.5675(4) 0.0445(7) Uani 1 d
C5C C 0.01348(6) 0.0585(4) 0.5130(4) 0.0409(6) Uani 1 d
C6C C 0.05174(10) 0.4839(5) 0.6370(6) 0.0612(10) Uani 1 d
H3A H 0.1667(10) 0.0483(63) 0.1363(59) 0.076(6) Uiso 1 d
H3B H 0.1717(10) 0.3422(59) 0.6548(47) 0.076(6) Uiso 1 d
H4A H 0.2147(10) 0.0903(61) 0.0266(57) 0.076(6) Uiso 1 d
H5A H 0.2472(10) 0.2891(61) 0.1884(54) 0.076(6) Uiso 1 d
H4C H -0.0025(10) 0.2856(55) 0.5970(52) 0.076(6) Uiso 1 d
H6B1 H 0.1025(12) 0.2759(69) 0.8633(65) 0.098(7) Uiso 1 d
H6B2 H 0.1400(12) 0.3033(64) 0.9094(63) 0.098(7) Uiso 1 d
H6B3 H 0.1175(11) 0.4381(74) 0.8485(59) 0.098(7) Uiso 1 d
H6C1 H 0.0670(12) 0.5386(67) 0.5985(66) 0.098(7) Uiso 1 d
H6C2 H 0.0347(11) 0.5501(68) 0.5969(64) 0.098(7) Uiso 1 d
H6C3 H 0.0604(12) 0.4910(65) 0.7556(67) 0.098(7) Uiso 1 d

loop_
_atom_type_symbol
_atom_type_description
_atom_type_scat_dispersion_real
_atom_type_scat_dispersion_imag
_atom_type_scat_source
S S 0.1246 0.1234 'International Tables Vol C Tables 4.2.6.8 and 6.1.1.4'
C C 0.0033 0.0016 'International Tables Vol C Tables 4.2.6.8 and 6.1.1.4'
H H 0.0000 0.0000 'International Tables Vol C Tables 4.2.6.8 and 6.1.1.4'

loop_
_geom_angle_atom_site_label_1
_geom_angle_atom_site_label_2
_geom_angle_atom_site_label_3
_geom_angle
_geom_angle_site_symmetry_1
_geom_angle_site_symmetry_3
C5A SA C2A 91.5(2) . .
C3A C2A C2B 128.8(3) . .
C3A C2A SA 110.5(2) . .
C2B C2A SA 120.7(3) . .
C2A C3A C4A 111.7(4) . .
C2A C3A H3A 124.2(29) . .
C4A C3A H3A 124.2(31) . .
C5A C4A C3A 113.0(4) . .
C5A C4A H4A 129.3(29) . .
C3A C4A H4A 117.4(29) . .
C4A C5A SA 113.4(3) . .
C4A C5A H5A 122.0(33) . .
SA C5A H5A 124.7(33) . .
C2B SB C5B 91.58(14) . .
C3B C2B C2A 129.6(3) . .
C3B C2B SB 110.8(2) . .
C2A C2B SB 119.5(2) . .
C2B C3B C4B 114.3(3) . .
C2B C3B H3B 122.8(2) . .
C4B C3B H3B 122.8(2) . .
C5B C4B C3B 111.5(3) . .
C5B C4B C6B 125.3(3) . .
C3B C4B C6B 123.1(3) . .
C4B C5B C2C 129.1(3) . .
C4B C5B SB 111.7(2) . .
C2C C5B SB 119.2(2) . .
C4B C6B H6B1 113.5(34) . .
C4B C6B H6B2 109.9(28) . .
H6B1 C6B H6B2 120.2(44) . .
C4B C6B H6B3 109.4(29) . .
H6B1 C6B H6B3 103.6(42) . .
H6B2 C6B H6B3 98.5(37) . .
C5C SC C2C 92.14(14) . .
C3C C2C C5B 128.8(3) . .
C3C C2C SC 111.0(2) . .
C5B C2C SC 120.2(2) . .
C2C C3C C4C 111.9(3) . .
C2C C3C C6C 125.1(3) . .
C4C C3C C6C 123.0(3) . .
C5C C4C C3C 114.7(3) . .
C5C C4C H4C 124.6(26) . .
C3C C4C H4C 120.7(26) . .
C4C C5C C5C 129.3(3) . 5_556
C4C C5C SC 110.3(2) . .
C5C C5C SC 120.3(3) 5_556 .
C3C C6C H6C1 118.6(35) . .
C3C C6C H6C2 109.5(33) . .
H6C1 C6C H6C2 101.5(44) . .
C3C C6C H6C3 111.6(31) . .
H6C1 C6C H6C3 96.2(42) . .
H6C2 C6C H6C3 119.1(43) . .

loop_
_geom_bond_atom_site_label_1
_geom_bond_atom_site_label_2
_geom_bond_distance
_geom_bond_site_symmetry_2
SA C5A 1.695(6) .
SA C2A 1.716(3) .
C2A C3A 1.392(5) .
C2A C2B 1.459(4) .
C3A C4A 1.411(5) .
C3A H3A 0.93(4) .
C4A C5A 1.325(8) .
C4A H4A 0.91(4) .
C5A H5A 0.81(4) .
SB C2B 1.728(3) .
SB C5B 1.733(3) .
C2B C3B 1.356(4) .
C3B C4B 1.419(4) .
C3B H3B 0.91(4) .
C4B C5B 1.370(4) .
C4B C6B 1.504(5) .
C5B C2C 1.464(4) .
C6B H6B1 0.87(5) .
C6B H6B2 0.98(5) .
C6B H6B3 0.94(6) .
SC C5C 1.731(3) .
SC C2C 1.736(3) .
C2C C3C 1.372(4) .
C3C C4C 1.420(4) .
C3C C6C 1.509(5) .
C4C C5C 1.354(5) .
C4C H4C 0.93(4) .
C5C C5C 1.458(6) 5_556
C6C H6C1 0.87(5) .
C6C H6C2 0.91(5) .
C6C H6C3 0.96(5) .

loop_
_geom_torsion_atom_site_label_1
_geom_torsion_atom_site_label_2
_geom_torsion_atom_site_label_3
_geom_torsion_atom_site_label_4
_geom_torsion
_geom_torsion_site_symmetry_4
C5A SA C2A C3A -0.6(3) .
C5A SA C2A C2B 177.9(3) .
C2B C2A C3A C4A -177.8(4) .
SA C2A C3A C4A 0.6(4) .
C2A C3A C4A C5A -0.2(6) .
C3A C4A C5A SA -0.2(6) .
C2A SA C5A C4A 0.5(5) .
C3A C2A C2B C3B 154.9(4) .
SA C2A C2B C3B -23.3(5) .
C3A C2A C2B SB -22.5(5) .
SA C2A C2B SB 159.3(2) .
C5B SB C2B C3B -0.9(3) .
C5B SB C2B C2A 177.0(3) .
C2A C2B C3B C4B -175.8(3) .
SB C2B C3B C4B 1.8(4) .
C2B C3B C4B C5B -2.0(4) .
C2B C3B C4B C6B 174.4(3) .
C3B C4B C5B C2C -177.4(3) .
C6B C4B C5B C2C 6.3(5) .
C3B C4B C5B SB 1.2(3) .
C6B C4B C5B SB -175.1(3) .
C2B SB C5B C4B -0.2(2) .
C2B SB C5B C2C 178.5(3) .
C4B C5B C2C C3C 54.1(5) .
SB C5B C2C C3C -124.4(3) .
C4B C5B C2C SC -129.3(3) .
SB C5B C2C SC 52.2(3) .
C5C SC C2C C3C -0.5(2) .
C5C SC C2C C5B -177.6(2) .
C5B C2C C3C C4C 177.4(3) .
SC C2C C3C C4C 0.6(3) .
C5B C2C C3C C6C -1.9(5) .
SC C2C C3C C6C -178.8(3) .
C2C C3C C4C C5C -0.4(4) .
C6C C3C C4C C5C 178.9(3) .
C3C C4C C5C C5C 178.9(4) 5_556
C3C C4C C5C SC 0.1(3) .
C2C SC C5C C4C 0.2(2) .
C2C SC C5C C5C -178.8(3) 5_556
